data_7008231
loop_
_publ_author_name
'Long, De-Liang'
'K\"ogerler, Paul'
'Farrugia, Louis J.'
'Cronin, Leroy'

_publ_section_title
;
 Reactions of a {Mo16}-type polyoxometalate cluster with electrophiles:
 a synthetic, theoretical and magnetic investigation.
;
_journal_issue 8
_journal_name_full 'Dalton transactions (Cambridge, England : 2003)'
_journal_page_first 1372
_journal_page_last 1380
_journal_paper_doi 10.1039/b419301f
_journal_year 2005
_chemical_formula_moiety '(Mo7 Fe2 O33 H18 2-), 2(C6 H13 N4 +), 2(H2 O)'
_chemical_formula_sum 'C12 H48 Fe2 Mo7 N8 O35'
_chemical_formula_weight 1647.86
_chemical_name_systematic
;
?
;
_space_group_IT_number 15
_symmetry_cell_setting monoclinic
_symmetry_space_group_name_Hall '-C 2yc'
_symmetry_space_group_name_H-M 'C 1 2/c 1'
_atom_sites_solution_hydrogens geom
_atom_sites_solution_primary direct
_atom_sites_solution_secondary difmap
_audit_creation_method SHELXL-97
_cell_angle_alpha 90.00
_cell_angle_beta 111.4250(10)
_cell_angle_gamma 90.00
_cell_formula_units_Z 8
_cell_length_a 43.3614(5)
_cell_length_b 12.3987(2)
_cell_length_c 16.2413(2)
_cell_measurement_reflns_used 11770
_cell_measurement_temperature 150(2)
_cell_measurement_theta_max 30.034
_cell_measurement_theta_min 1.500
_cell_volume 8128.3(2)
_computing_cell_refinement 'HKL Scalepack (Otwinowski & Minor 1997)'
_computing_data_collection 'Collect (Nonius BV, 1997-2000)'
_computing_data_reduction 'HKL Denzo and Scalepack (Otwinowski & Minor 1997)'
_computing_molecular_graphics 'WinGX, (Farrugia, 1999)'
_computing_publication_material 'WinGX, (Farrugia, 1999)'
_computing_structure_refinement 'SHELXL-97 (Sheldrick, 1997)'
_computing_structure_solution 'SHELXL-97 (Sheldrick, 1997)'
_diffrn_ambient_temperature 150(2)
_diffrn_measured_fraction_theta_full 0.999
_diffrn_measured_fraction_theta_max 0.999
_diffrn_measurement_device '95mm CCD camera on \k-goniostat'
_diffrn_measurement_device_type KappaCCD
_diffrn_measurement_method Omega
_diffrn_radiation_monochromator graphite
_diffrn_radiation_source 'fine-focus sealed tube'
_diffrn_radiation_type MoK\a
_diffrn_radiation_wavelength 0.71073
_diffrn_reflns_av_R_equivalents 0.0209
_diffrn_reflns_av_sigmaI/netI 0.0232
_diffrn_reflns_limit_h_max 49
_diffrn_reflns_limit_h_min -53
_diffrn_reflns_limit_k_max 15
_diffrn_reflns_limit_k_min 0
_diffrn_reflns_limit_l_max 20
_diffrn_reflns_limit_l_min 0
_diffrn_reflns_number 22456
_diffrn_reflns_theta_full 26.00
_diffrn_reflns_theta_max 26.00
_diffrn_reflns_theta_min 1.72
_diffrn_standards_decay_% 0
_exptl_absorpt_coefficient_mu 2.898
_exptl_absorpt_correction_T_max 0.842
_exptl_absorpt_correction_T_min 1.207
_exptl_absorpt_correction_type empirical
_exptl_absorpt_process_details 'WinGX, (Farrugia, 1999)'
_exptl_crystal_colour brown
_exptl_crystal_density_diffrn 2.693
_exptl_crystal_density_method 'not measured'
_exptl_crystal_description block
_exptl_crystal_F_000 6416
_exptl_crystal_size_max 0.40
_exptl_crystal_size_mid 0.40
_exptl_crystal_size_min 0.30
_refine_diff_density_max 1.54
_refine_diff_density_min -0.96
_refine_diff_density_rms 0.16
_refine_ls_extinction_coef none
_refine_ls_extinction_method none
_refine_ls_goodness_of_fit_ref 1.338
_refine_ls_hydrogen_treatment mixed
_refine_ls_matrix_type full
_refine_ls_number_parameters 590
_refine_ls_number_reflns 7982
_refine_ls_number_restraints 0
_refine_ls_restrained_S_all 1.338
_refine_ls_R_factor_all 0.0477
_refine_ls_R_factor_gt 0.0447
_refine_ls_shift/su_max 0.002
_refine_ls_shift/su_mean 0.000
_refine_ls_structure_factor_coef Fsqd
_refine_ls_weighting_details 'calc w=1/[\s^2^(Fo^2^)+(0.0000P)^2^+187.5032P] where P=(Fo^2^+2Fc^2^)/3'
_refine_ls_weighting_scheme calc
_refine_ls_wR_factor_gt 0.1005
_refine_ls_wR_factor_ref 0.1015
_reflns_number_gt 7558
_reflns_number_total 7982
_reflns_threshold_expression >2sigma(I)
_cod_data_source_file b419301f.txt
_cod_data_source_block compound_6
_cod_depositor_comments
;
The following automatic conversions were performed:
'_symmetry_cell_setting' value 'Monoclinic' changed to 'monoclinic'
according to '/home/saulius/struct/CIF-dictionaries/cif_core.dic'
dictionary named 'cif_core.dic' version 2.4.1 from 2010-06-29.

Automatic conversion script
Id: cif_fix_enum 1527 2010-12-29 10:47:43Z saulius 
;
_cod_original_cell_volume 8128.33(19)
_cod_original_sg_symbol_H-M C2/c
_cod_database_code 7008231

loop_
_symmetry_equiv_pos_as_xyz
'x, y, z'
'-x, y, -z+1/2'
'x+1/2, y+1/2, z'
'-x+1/2, y+1/2, -z+1/2'
'-x, -y, -z'
'x, -y, z-1/2'
'-x+1/2, -y+1/2, -z'
'x+1/2, -y+1/2, z-1/2'

loop_
_atom_site_label
_atom_site_type_symbol
_atom_site_fract_x
_atom_site_fract_y
_atom_site_fract_z
_atom_site_U_iso_or_equiv
_atom_site_adp_type
_atom_site_occupancy
_atom_site_symmetry_multiplicity
_atom_site_calc_flag
_atom_site_refinement_flags
_atom_site_disorder_assembly
_atom_site_disorder_group
Mo1 Mo 0.937375(14) 0.84586(5) 0.86004(4) 0.01669(13) Uani 1 1 d . . 1
Mo2 Mo 0.869257(15) 0.61976(5) 0.89529(4) 0.02124(14) Uani 1 1 d . . 1
Mo3 Mo 0.866512(14) 0.74947(5) 0.70997(4) 0.01398(14) Uani 0.9532(14) 1 d P . 1
Mo4 Mo 0.810123(15) 0.79297(5) 0.80780(4) 0.02016(14) Uani 1 1 d . . 1
Mo5 Mo 0.877483(14) 1.01307(5) 0.76863(4) 0.02099(14) Uani 1 1 d . . 1
Mo6 Mo 0.806198(16) 0.93890(6) 0.64123(4) 0.02222(16) Uani 0.9532(14) 1 d P . 1
Mo7 Mo 0.930086(15) 0.59055(5) 0.83268(4) 0.01900(15) Uani 0.9532(14) 1 d P . 1
Fe1 Fe 0.80907(2) 0.80517(8) 0.46893(7) 0.0203(2) Uani 1 1 d . . 1
Fe2 Fe 0.93136(2) 1.17653(8) 0.67750(7) 0.0215(2) Uani 1 1 d . . 1
O1 O 0.78269(13) 0.6929(4) 0.8080(4) 0.0325(13) Uani 1 1 d . . 1
O2 O 0.88817(12) 0.6447(4) 0.6863(3) 0.0253(11) Uani 1 1 d . . 1
O3 O 0.96264(12) 0.9314(4) 0.8299(4) 0.0266(11) Uani 1 1 d . . 1
O4 O 0.85781(12) 1.1038(4) 0.8119(4) 0.0260(11) Uani 1 1 d . . 1
O5 O 0.95936(12) 0.8230(4) 0.9714(3) 0.0245(11) Uani 1 1 d . . 1
O6 O 0.83725(13) 0.7872(4) 0.6066(3) 0.0274(12) Uani 1 1 d . . 1
O7 O 0.83931(11) 0.6772(4) 0.7594(3) 0.0171(9) Uani 1 1 d . . 1
O8 O 0.78661(13) 1.0436(4) 0.6713(4) 0.0297(12) Uani 1 1 d . . 1
O9 O 0.90629(11) 0.9487(4) 0.8778(3) 0.0219(10) Uani 1 1 d . . 1
O10 O 0.83842(13) 0.5302(4) 0.8918(4) 0.0304(12) Uani 1 1 d . . 1
O11 O 0.89735(11) 0.8622(4) 0.7296(3) 0.0169(9) Uani 1 1 d . . 1
O12 O 0.89669(14) 0.6130(4) 1.0020(4) 0.0311(12) Uani 1 1 d . . 1
O13 O 0.94051(14) 0.4969(5) 0.7680(4) 0.0384(14) Uani 1 1 d . . 1
O14 O 0.90642(13) 1.0898(4) 0.7439(4) 0.0374(15) Uani 1 1 d . . 1
O15 O 0.95623(13) 0.5654(4) 0.9393(4) 0.0353(14) Uani 1 1 d . . 1
O16 O 0.79792(13) 0.9039(4) 0.8530(4) 0.0301(12) Uani 1 1 d . . 1
O17 O 0.95093(11) 0.7182(4) 0.8111(3) 0.0188(10) Uani 1 1 d . . 1
O18 O 0.90072(11) 0.7221(4) 0.8503(3) 0.0183(10) Uani 1 1 d . . 1
O19 O 0.89076(12) 0.5246(4) 0.8381(3) 0.0229(11) Uani 1 1 d . . 1
O20 O 0.78597(11) 0.8228(4) 0.6805(3) 0.0235(11) Uani 1 1 d . . 1
O21 O 0.78658(13) 0.9236(5) 0.5264(3) 0.0338(13) Uani 1 1 d . . 1
O22 O 0.84277(11) 0.8866(4) 0.7609(3) 0.0181(10) Uani 1 1 d . . 1
O23 O 0.84586(13) 1.0114(4) 0.6467(3) 0.0266(11) Uani 1 1 d . . 1
O24 O 0.84802(12) 0.7551(4) 0.9099(3) 0.0215(10) Uani 1 1 d . . 1
O11W O 0.83853(12) 0.6901(4) 0.4367(4) 0.0266(11) Uani 1 1 d . . 1
O12W O 0.7792(2) 1.1639(8) 0.8348(5) 0.078(3) Uani 1 1 d . . 1
O13W O 0.77649(15) 0.6858(5) 0.4763(5) 0.0457(16) Uani 1 1 d . . 1
O14W O 0.83879(18) 1.0649(5) 0.9589(7) 0.069(3) Uani 1 1 d . . 1
O21W O 0.97203(13) 1.2130(5) 0.7995(4) 0.0369(14) Uani 1 1 d . . 1
O22W O 0.96175(14) 1.0424(5) 0.6779(4) 0.0396(14) Uani 1 1 d . . 1
O23W O 0.90772(12) 1.3141(4) 0.6985(4) 0.0270(11) Uani 1 1 d . . 1
O24W O 0.89408(18) 0.8736(6) 1.0528(6) 0.075(3) Uani 1 1 d . . 1
O25W O 0.95381(17) 0.7213(6) 1.1080(4) 0.0489(17) Uani 1 1 d . . 1
Mo3' Mo 0.8763(3) 0.8759(11) 0.9392(8) 0.020(3) Uiso 0.0468(14) 1 d P . 2
Mo6' Mo 0.9360(4) 0.6854(13) 1.0075(10) 0.031(4) Uiso 0.0468(14) 1 d P . 2
Mo7' Mo 0.8145(4) 1.0391(15) 0.8168(12) 0.042(4) Uiso 0.0468(14) 1 d P . 2
N11 N 0.78586(14) 0.7101(5) 0.0518(4) 0.0190(12) Uani 1 1 d . . .
N12 N 0.79267(15) 0.6132(5) 0.1861(4) 0.0247(13) Uani 1 1 d . . .
H12 H 0.7852 0.6078 0.2327 0.030 Uiso 1 1 calc R . .
N13 N 0.79845(16) 0.5187(5) 0.0628(4) 0.0282(14) Uani 1 1 d . . .
N14 N 0.84040(14) 0.6480(5) 0.1472(4) 0.0218(13) Uani 1 1 d . . .
C11 C 0.77420(18) 0.7019(6) 0.1239(5) 0.0227(15) Uani 1 1 d . . .
H11A H 0.7502 0.6861 0.1007 0.027 Uiso 1 1 calc R . .
H11B H 0.7777 0.7713 0.1562 0.027 Uiso 1 1 calc R . .
C12 C 0.78698(19) 0.5089(6) 0.1364(5) 0.0301(17) Uani 1 1 d . . .
H12A H 0.7992 0.4502 0.1764 0.036 Uiso 1 1 calc R . .
H12B H 0.7631 0.4909 0.1138 0.036 Uiso 1 1 calc R . .
C13 C 0.83380(19) 0.5451(6) 0.0978(6) 0.0287(17) Uani 1 1 d . . .
H13A H 0.8419 0.5502 0.0483 0.034 Uiso 1 1 calc R . .
H13B H 0.8462 0.4864 0.1375 0.034 Uiso 1 1 calc R . .
C14 C 0.78040(18) 0.6082(6) 0.0041(5) 0.0260(16) Uani 1 1 d . . .
H14A H 0.7880 0.6146 -0.0462 0.031 Uiso 1 1 calc R . .
H14B H 0.7564 0.5918 -0.0201 0.031 Uiso 1 1 calc R . .
C15 C 0.82935(18) 0.6393(7) 0.2213(5) 0.0299(17) Uani 1 1 d . . .
H15A H 0.8334 0.7081 0.2545 0.036 Uiso 1 1 calc R . .
H15B H 0.8418 0.5817 0.2620 0.036 Uiso 1 1 calc R . .
C16 C 0.82127(17) 0.7339(6) 0.0868(5) 0.0211(14) Uani 1 1 d . . .
H16A H 0.8251 0.8034 0.1190 0.025 Uiso 1 1 calc R . .
H16B H 0.8292 0.7415 0.0371 0.025 Uiso 1 1 calc R . .
N21 N 0.94866(14) 0.1438(5) 0.0706(4) 0.0202(12) Uani 1 1 d . . .
N22 N 0.95522(14) 0.2418(5) -0.0509(4) 0.0208(12) Uani 1 1 d . . .
N23 N 0.90770(14) 0.2785(5) -0.0088(4) 0.0221(13) Uani 1 1 d . . .
N24 N 0.96266(14) 0.3321(5) 0.0865(4) 0.0239(13) Uani 1 1 d . . .
H24 H 0.9749 0.3847 0.1257 0.029 Uiso 1 1 calc R . .
C21 C 0.95983(17) 0.1381(6) -0.0048(5) 0.0209(14) Uani 1 1 d . . .
H21A H 0.9835 0.1179 0.0168 0.025 Uiso 1 1 calc R . .
H21B H 0.9471 0.0816 -0.0465 0.025 Uiso 1 1 calc R . .
C22 C 0.91343(18) 0.1718(6) 0.0373(5) 0.0256(16) Uani 1 1 d . . .
H22A H 0.9055 0.1748 0.0873 0.031 Uiso 1 1 calc R . .
H22B H 0.9006 0.1154 -0.0043 0.031 Uiso 1 1 calc R . .
C23 C 0.96741(19) 0.2258(6) 0.1323(5) 0.0262(16) Uani 1 1 d . . .
H23A H 0.9912 0.2066 0.1556 0.031 Uiso 1 1 calc R . .
H23B H 0.9598 0.2301 0.1828 0.031 Uiso 1 1 calc R . .
C24 C 0.91940(17) 0.2710(6) -0.0834(5) 0.0239(15) Uani 1 1 d . . .
H24A H 0.9160 0.3411 -0.1146 0.029 Uiso 1 1 calc R . .
H24B H 0.9064 0.2157 -0.1258 0.029 Uiso 1 1 calc R . .
C25 C 0.92627(18) 0.3620(7) 0.0519(6) 0.0305(17) Uani 1 1 d . . .
H25A H 0.9184 0.3685 0.1017 0.037 Uiso 1 1 calc R . .
H25B H 0.9230 0.4323 0.0210 0.037 Uiso 1 1 calc R . .
C26 C 0.97422(17) 0.3238(5) 0.0092(5) 0.0203(14) Uani 1 1 d . . .
H26A H 0.9712 0.3941 -0.0217 0.024 Uiso 1 1 calc R . .
H26B H 0.9981 0.3051 0.0309 0.024 Uiso 1 1 calc R . .
O1W O 0.77294(16) 0.5450(5) 0.3154(4) 0.0445(15) Uani 1 1 d . . .
O2W O 0.9896(2) 0.5244(7) 0.1550(7) 0.083(3) Uani 1 1 d . . .

loop_
_atom_site_aniso_label
_atom_site_aniso_U_11
_atom_site_aniso_U_22
_atom_site_aniso_U_33
_atom_site_aniso_U_23
_atom_site_aniso_U_13
_atom_site_aniso_U_12
Mo1 0.0133(3) 0.0124(3) 0.0241(3) 0.0002(2) 0.0065(2) -0.0014(2)
Mo2 0.0241(3) 0.0143(3) 0.0288(3) 0.0032(2) 0.0138(3) -0.0026(2)
Mo3 0.0127(3) 0.0159(3) 0.0132(3) -0.0012(2) 0.0046(2) 0.0009(2)
Mo4 0.0192(3) 0.0153(3) 0.0317(3) -0.0025(2) 0.0161(3) -0.0030(2)
Mo5 0.0156(3) 0.0115(3) 0.0387(4) 0.0044(2) 0.0134(3) 0.0004(2)
Mo6 0.0203(3) 0.0276(4) 0.0164(3) -0.0001(3) 0.0038(2) 0.0114(3)
Mo7 0.0151(3) 0.0109(3) 0.0295(3) 0.0002(2) 0.0064(3) -0.0008(2)
Fe1 0.0204(5) 0.0202(5) 0.0205(5) 0.0006(4) 0.0076(4) -0.0003(4)
Fe2 0.0190(5) 0.0177(5) 0.0284(5) -0.0005(4) 0.0093(4) -0.0019(4)
O1 0.025(3) 0.023(3) 0.058(4) -0.006(3) 0.025(3) -0.008(2)
O2 0.022(3) 0.026(3) 0.029(3) -0.008(2) 0.011(2) 0.000(2)
O3 0.020(2) 0.014(2) 0.048(3) 0.002(2) 0.015(2) 0.001(2)
O4 0.023(3) 0.014(2) 0.042(3) -0.003(2) 0.012(2) 0.001(2)
O5 0.018(2) 0.025(3) 0.027(3) -0.002(2) 0.005(2) 0.003(2)
O6 0.027(3) 0.039(3) 0.015(2) -0.006(2) 0.006(2) 0.004(2)
O7 0.014(2) 0.012(2) 0.025(2) -0.0054(19) 0.0074(19) -0.0053(18)
O8 0.027(3) 0.027(3) 0.036(3) 0.004(2) 0.012(2) 0.009(2)
O9 0.015(2) 0.016(2) 0.033(3) -0.006(2) 0.008(2) -0.0025(19)
O10 0.032(3) 0.019(3) 0.047(3) 0.005(2) 0.022(3) -0.004(2)
O11 0.017(2) 0.016(2) 0.021(2) 0.0043(19) 0.0104(19) 0.0039(18)
O12 0.036(3) 0.027(3) 0.029(3) 0.007(2) 0.011(2) 0.000(2)
O13 0.028(3) 0.025(3) 0.066(4) -0.020(3) 0.021(3) -0.003(2)
O14 0.023(3) 0.018(3) 0.078(4) 0.014(3) 0.026(3) 0.003(2)
O15 0.025(3) 0.023(3) 0.046(3) 0.012(3) -0.001(2) -0.004(2)
O16 0.036(3) 0.026(3) 0.037(3) -0.010(2) 0.022(3) -0.003(2)
O17 0.016(2) 0.013(2) 0.029(3) -0.0002(19) 0.010(2) -0.0012(18)
O18 0.014(2) 0.019(2) 0.021(2) 0.0022(19) 0.0042(19) -0.0028(18)
O19 0.023(2) 0.010(2) 0.037(3) -0.004(2) 0.013(2) -0.0059(19)
O20 0.011(2) 0.030(3) 0.026(3) -0.009(2) 0.001(2) 0.001(2)
O21 0.026(3) 0.054(4) 0.017(3) 0.004(2) 0.003(2) 0.019(3)
O22 0.014(2) 0.015(2) 0.026(2) 0.0023(19) 0.0084(19) -0.0006(18)
O23 0.029(3) 0.030(3) 0.026(3) 0.012(2) 0.017(2) 0.013(2)
O24 0.026(3) 0.017(2) 0.025(3) -0.001(2) 0.015(2) -0.001(2)
O11W 0.024(3) 0.020(3) 0.037(3) -0.008(2) 0.013(2) 0.001(2)
O12W 0.080(6) 0.088(6) 0.038(4) 0.005(4) -0.012(4) -0.036(5)
O13W 0.037(3) 0.035(3) 0.075(5) -0.002(3) 0.032(3) -0.009(3)
O14W 0.052(4) 0.031(4) 0.151(8) -0.024(4) 0.070(5) -0.005(3)
O21W 0.025(3) 0.062(4) 0.023(3) -0.004(3) 0.009(2) -0.005(3)
O22W 0.029(3) 0.039(3) 0.043(3) -0.006(3) 0.005(3) 0.011(3)
O23W 0.025(3) 0.015(2) 0.041(3) -0.006(2) 0.013(2) 0.001(2)
O24W 0.050(4) 0.041(4) 0.087(6) 0.024(4) -0.032(4) -0.012(3)
O25W 0.059(4) 0.064(4) 0.037(3) 0.007(3) 0.033(3) 0.025(4)
N11 0.015(3) 0.020(3) 0.022(3) 0.003(2) 0.006(2) 0.000(2)
N12 0.025(3) 0.032(3) 0.021(3) 0.011(3) 0.013(3) 0.006(3)
N13 0.032(3) 0.017(3) 0.040(4) -0.003(3) 0.019(3) -0.001(3)
N14 0.015(3) 0.024(3) 0.027(3) 0.006(3) 0.007(2) 0.002(2)
C11 0.024(4) 0.020(4) 0.029(4) -0.001(3) 0.016(3) 0.004(3)
C12 0.025(4) 0.024(4) 0.042(5) 0.007(3) 0.014(4) -0.001(3)
C13 0.027(4) 0.021(4) 0.046(5) 0.005(3) 0.022(4) 0.006(3)
C14 0.026(4) 0.028(4) 0.021(4) -0.005(3) 0.004(3) -0.006(3)
C15 0.026(4) 0.045(5) 0.016(3) 0.006(3) 0.003(3) 0.002(4)
C16 0.020(3) 0.021(4) 0.020(3) 0.004(3) 0.005(3) -0.002(3)
N21 0.017(3) 0.024(3) 0.019(3) 0.005(2) 0.005(2) -0.002(2)
N22 0.018(3) 0.025(3) 0.020(3) 0.002(2) 0.007(2) -0.001(2)
N23 0.014(3) 0.021(3) 0.030(3) 0.002(3) 0.006(2) -0.001(2)
N24 0.018(3) 0.022(3) 0.031(3) -0.010(3) 0.008(3) -0.001(2)
C21 0.018(3) 0.021(4) 0.024(4) -0.006(3) 0.008(3) -0.003(3)
C22 0.021(4) 0.030(4) 0.028(4) 0.000(3) 0.013(3) -0.002(3)
C23 0.026(4) 0.037(4) 0.016(3) 0.000(3) 0.007(3) 0.003(3)
C24 0.022(4) 0.031(4) 0.018(3) 0.000(3) 0.006(3) -0.001(3)
C25 0.025(4) 0.030(4) 0.039(5) -0.009(4) 0.014(3) 0.001(3)
C26 0.019(3) 0.015(3) 0.028(4) 0.001(3) 0.009(3) -0.001(3)
O1W 0.045(4) 0.048(4) 0.048(4) 0.009(3) 0.025(3) 0.007(3)
O2W 0.057(5) 0.067(6) 0.125(8) -0.004(6) 0.033(5) 0.010(4)

loop_
_atom_type_symbol
_atom_type_description
_atom_type_scat_dispersion_real
_atom_type_scat_dispersion_imag
_atom_type_scat_source
Mo Mo -1.6832 0.6857 'International Tables Vol C Tables 4.2.6.8 and 6.1.1.4'
Fe Fe 0.3463 0.8444 'International Tables Vol C Tables 4.2.6.8 and 6.1.1.4'
O O 0.0106 0.0060 'International Tables Vol C Tables 4.2.6.8 and 6.1.1.4'
N N 0.0061 0.0033 'International Tables Vol C Tables 4.2.6.8 and 6.1.1.4'
C C 0.0033 0.0016 'International Tables Vol C Tables 4.2.6.8 and 6.1.1.4'
H H 0.0000 0.0000 'International Tables Vol C Tables 4.2.6.8 and 6.1.1.4'

loop_
_geom_angle_atom_site_label_1
_geom_angle_atom_site_label_2
_geom_angle_atom_site_label_3
_geom_angle
_geom_angle_site_symmetry_1
_geom_angle_site_symmetry_3
_geom_angle_publ_flag
O3 Mo1 O5 103.5(3) . . ?
O3 Mo1 O9 100.7(2) . . ?
O5 Mo1 O9 95.7(2) . . ?
O3 Mo1 O17 93.8(2) . . ?
O5 Mo1 O17 99.2(2) . . ?
O9 Mo1 O17 156.22(19) . . ?
O3 Mo1 O18 160.0(2) . . ?
O5 Mo1 O18 94.0(2) . . ?
O9 Mo1 O18 86.90(18) . . ?
O17 Mo1 O18 73.68(18) . . ?
O3 Mo1 O11 91.7(2) . . ?
O5 Mo1 O11 163.5(2) . . ?
O9 Mo1 O11 74.80(19) . . ?
O17 Mo1 O11 86.09(18) . . ?
O18 Mo1 O11 72.32(17) . . ?
O3 Mo1 Mo7 127.75(17) . . ?
O5 Mo1 Mo7 88.39(17) . . ?
O9 Mo1 Mo7 128.97(14) . . ?
O17 Mo1 Mo7 34.00(13) . . ?
O18 Mo1 Mo7 42.08(12) . . ?
O11 Mo1 Mo7 87.37(12) . . ?
O12 Mo2 O10 104.2(3) . . ?
O12 Mo2 O19 100.2(2) . . ?
O10 Mo2 O19 95.5(2) . . ?
O12 Mo2 O24 95.9(2) . . ?
O10 Mo2 O24 99.3(2) . . ?
O19 Mo2 O24 154.7(2) . . ?
O12 Mo2 O18 94.6(2) . . ?
O10 Mo2 O18 159.9(2) . . ?
O19 Mo2 O18 73.94(18) . . ?
O24 Mo2 O18 85.53(19) . . ?
O12 Mo2 O7 163.3(2) . . ?
O10 Mo2 O7 90.5(2) . . ?
O19 Mo2 O7 85.88(19) . . ?
O24 Mo2 O7 73.65(18) . . ?
O18 Mo2 O7 72.01(16) . . ?
O12 Mo2 Mo7 88.14(19) . . ?
O10 Mo2 Mo7 129.90(18) . . ?
O19 Mo2 Mo7 34.49(13) . . ?
O24 Mo2 Mo7 127.99(14) . . ?
O18 Mo2 Mo7 42.50(12) . . ?
O7 Mo2 Mo7 88.34(11) . . ?
O2 Mo3 O6 104.5(2) . . ?
O2 Mo3 O7 102.3(2) . . ?
O6 Mo3 O7 100.8(2) . . ?
O2 Mo3 O11 100.7(2) . . ?
O6 Mo3 O11 100.7(2) . . ?
O7 Mo3 O11 143.21(19) . . ?
O2 Mo3 O18 84.3(2) . . ?
O6 Mo3 O18 171.3(2) . . ?
O7 Mo3 O18 77.26(18) . . ?
O11 Mo3 O18 76.97(18) . . ?
O2 Mo3 O22 172.2(2) . . ?
O6 Mo3 O22 83.4(2) . . ?
O7 Mo3 O22 76.41(17) . . ?
O11 Mo3 O22 76.84(17) . . ?
O18 Mo3 O22 87.91(17) . . ?
O1 Mo4 O16 104.7(2) . . ?
O1 Mo4 O24 101.3(2) . . ?
O16 Mo4 O24 97.2(2) . . ?
O1 Mo4 O20 91.9(3) . . ?
O16 Mo4 O20 99.6(2) . . ?
O24 Mo4 O20 155.11(19) . . ?
O1 Mo4 O22 157.8(2) . . ?
O16 Mo4 O22 93.6(2) . . ?
O24 Mo4 O22 88.40(19) . . ?
O20 Mo4 O22 72.44(19) . . ?
O1 Mo4 O7 91.0(2) . . ?
O16 Mo4 O7 163.5(2) . . ?
O24 Mo4 O7 74.40(18) . . ?
O20 Mo4 O7 84.50(18) . . ?
O22 Mo4 O7 72.25(16) . . ?
O1 Mo4 Mo6 125.8(2) . . ?
O16 Mo4 Mo6 88.79(18) . . ?
O24 Mo4 Mo6 129.21(14) . . ?
O20 Mo4 Mo6 33.87(15) . . ?
O22 Mo4 Mo6 40.82(12) . . ?
O7 Mo4 Mo6 85.88(12) . . ?
O4 Mo5 O14 104.2(3) . . ?
O4 Mo5 O9 98.5(2) . . ?
O14 Mo5 O9 99.2(2) . . ?
O4 Mo5 O23 98.8(2) . . ?
O14 Mo5 O23 94.1(3) . . ?
O9 Mo5 O23 154.9(2) . . ?
O4 Mo5 O22 93.4(2) . . ?
O14 Mo5 O22 159.9(3) . . ?
O9 Mo5 O22 87.50(19) . . ?
O23 Mo5 O22 73.4(2) . . ?
O4 Mo5 O11 164.6(2) . . ?
O14 Mo5 O11 90.4(2) . . ?
O9 Mo5 O11 74.23(18) . . ?
O23 Mo5 O11 84.53(19) . . ?
O22 Mo5 O11 73.01(17) . . ?
O4 Mo5 Mo6 86.85(17) . . ?
O14 Mo5 Mo6 128.7(2) . . ?
O9 Mo5 Mo6 129.09(14) . . ?
O23 Mo5 Mo6 34.69(15) . . ?
O22 Mo5 Mo6 41.59(12) . . ?
O11 Mo5 Mo6 87.55(12) . . ?
O8 Mo6 O21 106.6(3) . . ?
O8 Mo6 O20 98.0(2) . . ?
O21 Mo6 O20 99.8(3) . . ?
O8 Mo6 O23 99.3(2) . . ?
O21 Mo6 O23 100.3(2) . . ?
O20 Mo6 O23 148.4(2) . . ?
O8 Mo6 O22 104.7(2) . . ?
O21 Mo6 O22 148.7(2) . . ?
O20 Mo6 O22 75.14(18) . . ?
O23 Mo6 O22 75.01(19) . . ?
O8 Mo6 O6 176.6(2) . . ?
O21 Mo6 O6 76.8(2) . . ?
O20 Mo6 O6 81.86(19) . . ?
O23 Mo6 O6 79.3(2) . . ?
O22 Mo6 O6 71.95(17) . . ?
O8 Mo6 Mo5 93.50(19) . . ?
O21 Mo6 Mo5 134.84(19) . . ?
O20 Mo6 Mo5 117.26(14) . . ?
O23 Mo6 Mo5 35.55(15) . . ?
O22 Mo6 Mo5 42.40(12) . . ?
O6 Mo6 Mo5 83.55(12) . . ?
O8 Mo6 Mo4 93.81(18) . . ?
O21 Mo6 Mo4 133.7(2) . . ?
O20 Mo6 Mo4 35.25(14) . . ?
O23 Mo6 Mo4 117.13(15) . . ?
O22 Mo6 Mo4 42.27(12) . . ?
O6 Mo6 Mo4 84.14(12) . . ?
Mo5 Mo6 Mo4 82.77(2) . . ?
O15 Mo7 O13 105.5(3) . . ?
O15 Mo7 O17 98.8(2) . . ?
O13 Mo7 O17 101.4(2) . . ?
O15 Mo7 O19 98.4(2) . . ?
O13 Mo7 O19 100.1(2) . . ?
O17 Mo7 O19 147.7(2) . . ?
O15 Mo7 O18 102.0(2) . . ?
O13 Mo7 O18 152.4(2) . . ?
O17 Mo7 O18 74.92(18) . . ?
O19 Mo7 O18 74.84(18) . . ?
O15 Mo7 O2 172.3(2) . . ?
O13 Mo7 O2 82.2(2) . . ?
O17 Mo7 O2 80.33(19) . . ?
O19 Mo7 O2 78.96(19) . . ?
O18 Mo7 O2 70.27(17) . . ?
O15 Mo7 Mo2 91.0(2) . . ?
O13 Mo7 Mo2 134.56(18) . . ?
O17 Mo7 Mo2 117.82(14) . . ?
O19 Mo7 Mo2 34.83(14) . . ?
O18 Mo7 Mo2 43.10(12) . . ?
O2 Mo7 Mo2 82.72(11) . . ?
O15 Mo7 Mo1 92.53(19) . . ?
O13 Mo7 Mo1 135.5(2) . . ?
O17 Mo7 Mo1 34.78(14) . . ?
O19 Mo7 Mo1 117.34(14) . . ?
O18 Mo7 Mo1 42.60(12) . . ?
O2 Mo7 Mo1 82.34(12) . . ?
Mo2 Mo7 Mo1 83.92(2) . . ?
O13W Fe1 O11W 91.1(2) . . ?
O13W Fe1 O14W 175.2(3) . 6_575 ?
O11W Fe1 O14W 93.2(2) . 6_575 ?
O13W Fe1 O12W 90.8(4) . 6_575 ?
O11W Fe1 O12W 93.8(3) . 6_575 ?
O14W Fe1 O12W 86.8(4) 6_575 6_575 ?
O13W Fe1 O6 90.4(3) . . ?
O11W Fe1 O6 91.3(2) . . ?
O14W Fe1 O6 91.6(3) 6_575 . ?
O12W Fe1 O6 174.8(3) 6_575 . ?
O13W Fe1 O21 92.0(2) . . ?
O11W Fe1 O21 169.0(2) . . ?
O14W Fe1 O21 84.2(3) 6_575 . ?
O12W Fe1 O21 96.8(3) 6_575 . ?
O6 Fe1 O21 78.08(19) . . ?
O23W Fe2 O14 87.6(2) . . ?
O23W Fe2 O22W 170.1(2) . . ?
O14 Fe2 O22W 91.9(2) . . ?
O23W Fe2 O25W 87.0(2) . 6_575 ?
O14 Fe2 O25W 174.4(3) . 6_575 ?
O22W Fe2 O25W 93.6(3) . 6_575 ?
O23W Fe2 O21W 87.9(2) . . ?
O14 Fe2 O21W 92.1(2) . . ?
O22W Fe2 O21W 82.1(2) . . ?
O25W Fe2 O21W 89.1(2) 6_575 . ?
O23W Fe2 O24W 98.3(2) . 6_575 ?
O14 Fe2 O24W 89.1(3) . 6_575 ?
O22W Fe2 O24W 91.6(3) . 6_575 ?
O25W Fe2 O24W 90.3(3) 6_575 6_575 ?
O21W Fe2 O24W 173.7(3) . 6_575 ?
Mo3 O2 Mo7 104.9(2) . . ?
Mo3 O6 Fe1 165.1(3) . . ?
Mo3 O6 Mo6 104.3(2) . . ?
Fe1 O6 Mo6 90.45(19) . . ?
Mo3 O7 Mo2 110.2(2) . . ?
Mo3 O7 Mo4 111.6(2) . . ?
Mo2 O7 Mo4 93.25(17) . . ?
Mo5 O9 Mo1 112.6(2) . . ?
Mo3 O11 Mo1 110.9(2) . . ?
Mo3 O11 Mo5 110.2(2) . . ?
Mo1 O11 Mo5 93.10(17) . . ?
Mo5 O14 Fe2 163.5(4) . . ?
Mo7 O17 Mo1 111.2(2) . . ?
Mo7 O18 Mo1 95.31(17) . . ?
Mo7 O18 Mo2 94.40(18) . . ?
Mo1 O18 Mo2 156.8(2) . . ?
Mo7 O18 Mo3 100.58(19) . . ?
Mo1 O18 Mo3 99.32(18) . . ?
Mo2 O18 Mo3 99.57(18) . . ?
Mo7 O19 Mo2 110.7(2) . . ?
Mo6 O20 Mo4 110.9(2) . . ?
Mo6 O21 Fe1 114.4(3) . . ?
Mo6 O22 Mo5 96.01(18) . . ?
Mo6 O22 Mo4 96.91(18) . . ?
Mo5 O22 Mo4 154.6(2) . . ?
Mo6 O22 Mo3 100.42(19) . . ?
Mo5 O22 Mo3 99.51(17) . . ?
Mo4 O22 Mo3 99.55(18) . . ?
Mo6 O23 Mo5 109.8(2) . . ?
Mo4 O24 Mo2 113.2(2) . . ?
C11 N11 C14 109.6(6) . . ?
C11 N11 C16 109.2(6) . . ?
C14 N11 C16 109.1(6) . . ?
C12 N12 C11 109.1(6) . . ?
C12 N12 C15 109.4(6) . . ?
C11 N12 C15 108.9(6) . . ?
C12 N12 H12 109.8 . . ?
C11 N12 H12 109.8 . . ?
C15 N12 H12 109.8 . . ?
C12 N13 C13 108.8(6) . . ?
C12 N13 C14 109.3(6) . . ?
C13 N13 C14 108.3(6) . . ?
C15 N14 C13 109.2(6) . . ?
C15 N14 C16 109.1(6) . . ?
C13 N14 C16 108.1(6) . . ?
N11 C11 N12 109.7(5) . . ?
N11 C11 H11A 109.7 . . ?
N12 C11 H11A 109.7 . . ?
N11 C11 H11B 109.7 . . ?
N12 C11 H11B 109.7 . . ?
H11A C11 H11B 108.2 . . ?
N13 C12 N12 109.4(6) . . ?
N13 C12 H12A 109.8 . . ?
N12 C12 H12A 109.8 . . ?
N13 C12 H12B 109.8 . . ?
N12 C12 H12B 109.8 . . ?
H12A C12 H12B 108.3 . . ?
N13 C13 N14 111.8(6) . . ?
N13 C13 H13A 109.3 . . ?
N14 C13 H13A 109.3 . . ?
N13 C13 H13B 109.3 . . ?
N14 C13 H13B 109.3 . . ?
H13A C13 H13B 107.9 . . ?
N11 C14 N13 111.2(6) . . ?
N11 C14 H14A 109.4 . . ?
N13 C14 H14A 109.4 . . ?
N11 C14 H14B 109.4 . . ?
N13 C14 H14B 109.4 . . ?
H14A C14 H14B 108.0 . . ?
N14 C15 N12 108.7(6) . . ?
N14 C15 H15A 109.9 . . ?
N12 C15 H15A 109.9 . . ?
N14 C15 H15B 109.9 . . ?
N12 C15 H15B 109.9 . . ?
H15A C15 H15B 108.3 . . ?
N11 C16 N14 111.6(5) . . ?
N11 C16 H16A 109.3 . . ?
N14 C16 H16A 109.3 . . ?
N11 C16 H16B 109.3 . . ?
N14 C16 H16B 109.3 . . ?
H16A C16 H16B 108.0 . . ?
C23 N21 C22 109.5(6) . . ?
C23 N21 C21 109.6(5) . . ?
C22 N21 C21 108.7(5) . . ?
C26 N22 C21 109.6(5) . . ?
C26 N22 C24 109.4(6) . . ?
C21 N22 C24 108.9(5) . . ?
C25 N23 C24 109.3(6) . . ?
C25 N23 C22 109.9(6) . . ?
C24 N23 C22 108.1(6) . . ?
C23 N24 C25 109.7(6) . . ?
C23 N24 C26 109.0(5) . . ?
C25 N24 C26 108.9(6) . . ?
C23 N24 H24 109.7 . . ?
C25 N24 H24 109.7 . . ?
C26 N24 H24 109.7 . . ?
N22 C21 N21 111.0(5) . . ?
N22 C21 H21A 109.4 . . ?
N21 C21 H21A 109.4 . . ?
N22 C21 H21B 109.4 . . ?
N21 C21 H21B 109.4 . . ?
H21A C21 H21B 108.0 . . ?
N21 C22 N23 110.8(6) . . ?
N21 C22 H22A 109.5 . . ?
N23 C22 H22A 109.5 . . ?
N21 C22 H22B 109.5 . . ?
N23 C22 H22B 109.5 . . ?
H22A C22 H22B 108.1 . . ?
N21 C23 N24 109.6(6) . . ?
N21 C23 H23A 109.8 . . ?
N24 C23 H23A 109.8 . . ?
N21 C23 H23B 109.8 . . ?
N24 C23 H23B 109.8 . . ?
H23A C23 H23B 108.2 . . ?
N23 C24 N22 110.5(5) . . ?
N23 C24 H24A 109.5 . . ?
N22 C24 H24A 109.5 . . ?
N23 C24 H24B 109.5 . . ?
N22 C24 H24B 109.5 . . ?
H24A C24 H24B 108.1 . . ?
N23 C25 N24 108.8(6) . . ?
N23 C25 H25A 109.9 . . ?
N24 C25 H25A 109.9 . . ?
N23 C25 H25B 109.9 . . ?
N24 C25 H25B 109.9 . . ?
H25A C25 H25B 108.3 . . ?
N22 C26 N24 109.2(5) . . ?
N22 C26 H26A 109.8 . . ?
N24 C26 H26A 109.8 . . ?
N22 C26 H26B 109.8 . . ?
N24 C26 H26B 109.8 . . ?
H26A C26 H26B 108.3 . . ?

loop_
_geom_bond_atom_site_label_1
_geom_bond_atom_site_label_2
_geom_bond_distance
_geom_bond_site_symmetry_2
_geom_bond_publ_flag
Mo1 O3 1.719(5) . ?
Mo1 O5 1.733(5) . ?
Mo1 O9 1.952(5) . ?
Mo1 O17 1.956(5) . ?
Mo1 O18 2.173(4) . ?
Mo1 O11 2.203(5) . ?
Mo1 Mo7 3.1961(8) . ?
Mo2 O12 1.709(5) . ?
Mo2 O10 1.723(5) . ?
Mo2 O19 1.938(5) . ?
Mo2 O24 1.970(5) . ?
Mo2 O18 2.176(4) . ?
Mo2 O7 2.229(5) . ?
Mo2 Mo7 3.1751(9) . ?
Mo3 O2 1.726(5) . ?
Mo3 O6 1.758(5) . ?
Mo3 O7 1.879(4) . ?
Mo3 O11 1.879(5) . ?
Mo3 O18 2.245(5) . ?
Mo3 O22 2.293(5) . ?
Mo4 O1 1.719(5) . ?
Mo4 O16 1.730(5) . ?
Mo4 O24 1.919(5) . ?
Mo4 O20 1.981(5) . ?
Mo4 O22 2.173(4) . ?
Mo4 O7 2.238(4) . ?
Mo4 Mo6 3.2071(9) . ?
Mo5 O4 1.710(5) . ?
Mo5 O14 1.734(5) . ?
Mo5 O9 1.929(5) . ?
Mo5 O23 1.954(5) . ?
Mo5 O22 2.145(4) . ?
Mo5 O11 2.245(4) . ?
Mo5 Mo6 3.1637(9) . ?
Mo6 O8 1.717(5) . ?
Mo6 O21 1.754(5) . ?
Mo6 O20 1.913(5) . ?
Mo6 O23 1.913(5) . ?
Mo6 O22 2.112(5) . ?
Mo6 O6 2.494(5) . ?
Mo7 O15 1.716(6) . ?
Mo7 O13 1.733(5) . ?
Mo7 O17 1.917(5) . ?
Mo7 O19 1.922(5) . ?
Mo7 O18 2.151(5) . ?
Mo7 O2 2.499(5) . ?
Fe1 O13W 2.079(6) . ?
Fe1 O11W 2.105(5) . ?
Fe1 O14W 2.106(6) 6_575 ?
Fe1 O12W 2.123(7) 6_575 ?
Fe1 O6 2.133(5) . ?
Fe1 O21 2.155(5) . ?
Fe2 O23W 2.081(5) . ?
Fe2 O14 2.084(5) . ?
Fe2 O22W 2.120(6) . ?
Fe2 O25W 2.151(6) 6_575 ?
Fe2 O21W 2.165(6) . ?
Fe2 O24W 2.171(7) 6_575 ?
O12W Fe1 2.123(7) 6_576 ?
O14W Fe1 2.106(6) 6_576 ?
O24W Fe2 2.171(7) 6_576 ?
O25W Fe2 2.151(6) 6_576 ?
N11 C11 1.440(9) . ?
N11 C14 1.455(9) . ?
N11 C16 1.459(8) . ?
N12 C12 1.497(10) . ?
N12 C11 1.509(9) . ?
N12 C15 1.516(9) . ?
N12 H12 0.9300 . ?
N13 C12 1.459(10) . ?
N13 C13 1.464(10) . ?
N13 C14 1.486(10) . ?
N14 C15 1.453(9) . ?
N14 C13 1.479(10) . ?
N14 C16 1.480(9) . ?
C11 H11A 0.9900 . ?
C11 H11B 0.9900 . ?
C12 H12A 0.9900 . ?
C12 H12B 0.9900 . ?
C13 H13A 0.9900 . ?
C13 H13B 0.9900 . ?
C14 H14A 0.9900 . ?
C14 H14B 0.9900 . ?
C15 H15A 0.9900 . ?
C15 H15B 0.9900 . ?
C16 H16A 0.9900 . ?
C16 H16B 0.9900 . ?
N21 C23 1.451(9) . ?
N21 C22 1.464(9) . ?
N21 C21 1.473(9) . ?
N22 C26 1.442(9) . ?
N22 C21 1.465(9) . ?
N22 C24 1.491(9) . ?
N23 C25 1.453(10) . ?
N23 C24 1.477(9) . ?
N23 C22 1.496(9) . ?
N24 C23 1.491(10) . ?
N24 C25 1.515(9) . ?
N24 C26 1.515(9) . ?
N24 H24 0.9300 . ?
C21 H21A 0.9900 . ?
C21 H21B 0.9900 . ?
C22 H22A 0.9900 . ?
C22 H22B 0.9900 . ?
C23 H23A 0.9900 . ?
C23 H23B 0.9900 . ?
C24 H24A 0.9900 . ?
C24 H24B 0.9900 . ?
C25 H25A 0.9900 . ?
C25 H25B 0.9900 . ?
C26 H26A 0.9900 . ?
C26 H26B 0.9900 . ?
